data_4325398
loop_
_publ_author_name
'Sumanta Kumar Padhi'
'Katsuaki Kobayashi'
'Shinya Masuno'
'Koji Tanaka'

_publ_section_title
;
 Proton-Induced Dynamic Equilibrium between Cyclometalated Ruthenium rNHC
 (Remote n-Heterocyclic Carbene) Tautomers with an NAD+/NADH Function
;
_journal_name_full 'Inorganic Chemistry'
_journal_page_first 5321
_journal_page_last 5323
_journal_paper_doi 10.1021/ic200315f
_journal_volume 50
_journal_year 2011
_chemical_formula_sum 'C18 H14 N2'
_chemical_formula_weight 258.31
_chemical_name_systematic ?
_space_group_IT_number 4
_symmetry_cell_setting monoclinic
_symmetry_space_group_name_Hall 'P 2yb'
_symmetry_space_group_name_H-M 'P 1 21 1'
_atom_sites_solution_hydrogens geom
_atom_sites_solution_primary direct
_atom_sites_solution_secondary difmap
_audit_creation_method SHELXL-97
_cell_angle_alpha 90.00
_cell_angle_beta 95.05(02)
_cell_angle_gamma 90.00
_cell_formula_units_Z 2
_cell_length_a 7.780(01)
_cell_length_b 5.723(05)
_cell_length_c 14.270(09)
_cell_measurement_temperature 123(2)
_cell_volume 632.9(7)
_computing_structure_refinement 'SHELXL-97 (Sheldrick, 1997)'
_computing_structure_solution 'SHELXS-97 (Sheldrick, 1990)'
_diffrn_ambient_temperature 123(2)
_diffrn_measured_fraction_theta_full 1.000
_diffrn_measured_fraction_theta_max 1.000
_diffrn_radiation_monochromator graphite
_diffrn_radiation_source 'fine-focus sealed tube'
_diffrn_radiation_type MoK\a
_diffrn_radiation_wavelength 0.71070
_diffrn_reflns_av_R_equivalents 0.0000
_diffrn_reflns_av_sigmaI/netI 0.0078
_diffrn_reflns_limit_h_max 10
_diffrn_reflns_limit_h_min -10
_diffrn_reflns_limit_k_max 7
_diffrn_reflns_limit_k_min -7
_diffrn_reflns_limit_l_max 18
_diffrn_reflns_limit_l_min 0
_diffrn_reflns_number 2887
_diffrn_reflns_theta_full 27.44
_diffrn_reflns_theta_max 27.44
_diffrn_reflns_theta_min 1.43
_exptl_absorpt_coefficient_mu 0.081
_exptl_absorpt_correction_T_max 0.989
_exptl_absorpt_correction_T_min 0.984
_exptl_absorpt_correction_type multi-scan
_exptl_absorpt_process_details SADABS
_exptl_crystal_colour yellow
_exptl_crystal_density_diffrn 1.355
_exptl_crystal_description needle
_exptl_crystal_F_000 272
_exptl_crystal_size_max 0.21
_exptl_crystal_size_mid 0.18
_exptl_crystal_size_min 0.15
_refine_diff_density_max 0.067
_refine_diff_density_min -0.211
_refine_diff_density_rms 0.021
_refine_ls_abs_structure_details 'Flack H D (1983), Acta Cryst. A39, 876-881'
_refine_ls_abs_structure_Flack -8(4)
_refine_ls_extinction_method none
_refine_ls_goodness_of_fit_ref 1.030
_refine_ls_hydrogen_treatment constr
_refine_ls_matrix_type full
_refine_ls_number_parameters 181
_refine_ls_number_reflns 2887
_refine_ls_number_restraints 1
_refine_ls_restrained_S_all 1.030
_refine_ls_R_factor_all 0.0562
_refine_ls_R_factor_gt 0.0561
_refine_ls_shift/su_max 0.000
_refine_ls_shift/su_mean 0.000
_refine_ls_structure_factor_coef Fsqd
_refine_ls_weighting_details 'calc w=1/[\s^2^(Fo^2^)+(0.0355P)^2^+0.6297P] where P=(Fo^2^+2Fc^2^)/3'
_refine_ls_weighting_scheme calc
_refine_ls_wR_factor_gt 0.1248
_refine_ls_wR_factor_ref 0.1248
_reflns_number_gt 2883
_reflns_number_total 2887
_reflns_threshold_expression >2sigma(I)
_cod_data_source_file ic200315f_si_002_1.cif
_cod_data_source_block Ia
_cod_depositor_comments
;
 Changing the _chemical_formula_sum data item value from
 'C18 H14 n2' to 'C18 H14 N2'.

 Antanas Vaitkus,
 2017-01-10

 Changing the _atom_site_type_symbol data item values to match the
 _atom_type_symbol data item values.

 Antanas Vaitkus,
 2017-01-10

 Changing the _geom_angle_atom_site_label_* and _geom_bond_atom_site_label_*
 data item values to match the _atom_site_label data item values.

 Antanas Vaitkus,
 2017-01-10
;
_cod_database_code 4325398

loop_
_symmetry_equiv_pos_as_xyz
'x, y, z'
'-x, y+1/2, -z'

loop_
_atom_site_label
_atom_site_type_symbol
_atom_site_fract_x
_atom_site_fract_y
_atom_site_fract_z
_atom_site_U_iso_or_equiv
_atom_site_adp_type
_atom_site_occupancy
_atom_site_symmetry_multiplicity
_atom_site_calc_flag
_atom_site_refinement_flags
N1 N 0.6145(3) 0.3589(4) 0.76078(15) 0.0347(5) Uani 1 1 d .
N2 N 0.8479(3) 0.8259(4) 1.15843(15) 0.0357(5) Uani 1 1 d .
H2N H 0.8972 0.9673 1.1779 0.043 Uiso 1 1 d R
C1 C 0.5706(3) 0.2950(5) 0.67000(16) 0.0361(5) Uani 1 1 d .
H1 H 0.5120 0.1548 0.6587 0.043 Uiso 1 1 calc R
C2 C 0.6085(3) 0.4263(5) 0.59486(18) 0.0384(6) Uani 1 1 d .
H2 H 0.5761 0.3777 0.5337 0.046 Uiso 1 1 calc R
C3 C 0.6963(3) 0.6333(6) 0.6123(2) 0.0426(6) Uani 1 1 d .
H3 H 0.7238 0.7262 0.5622 0.051 Uiso 1 1 calc R
C4 C 0.7431(3) 0.7029(4) 0.70253(16) 0.0329(5) Uani 1 1 d .
H4 H 0.8026 0.8423 0.7144 0.039 Uiso 1 1 calc R
C5 C 0.7005(3) 0.5625(4) 0.77608(17) 0.0297(5) Uani 1 1 d .
C6 C 0.7406(3) 0.6344(4) 0.87565(16) 0.0274(4) Uani 1 1 d .
C7 C 0.8232(3) 0.8454(4) 0.89942(16) 0.0287(5) Uani 1 1 d .
H7 H 0.8569 0.9430 0.8523 0.034 Uiso 1 1 calc R
C8 C 0.8553(3) 0.9105(4) 0.99311(17) 0.0280(5) Uani 1 1 d .
H8 H 0.9101 1.0519 1.0078 0.034 Uiso 1 1 calc R
C9 C 0.8074(3) 0.7685(4) 1.06527(16) 0.0279(5) Uani 1 1 d .
C10 C 0.8410(3) 0.6638(4) 1.23094(15) 0.0288(5) Uani 1 1 d .
C11 C 0.9232(3) 0.7090(5) 1.31931(17) 0.0346(6) Uani 1 1 d .
H11 H 0.9847 0.8472 1.3300 0.041 Uiso 1 1 calc R
C12 C 0.9142(3) 0.5513(5) 1.39104(16) 0.0346(5) Uani 1 1 d .
H12 H 0.9688 0.5835 1.4503 0.042 Uiso 1 1 calc R
C13 C 0.8234(3) 0.3425(5) 1.37535(17) 0.0369(6) Uani 1 1 d .
H13 H 0.8174 0.2338 1.4234 0.044 Uiso 1 1 calc R
C14 C 0.7426(3) 0.3015(4) 1.28666(17) 0.0345(5) Uani 1 1 d .
H14 H 0.6807 0.1635 1.2761 0.041 Uiso 1 1 calc R
C15 C 0.7497(3) 0.4552(4) 1.21384(15) 0.0273(5) Uani 1 1 d .
C16 C 0.6470(3) 0.4178(4) 1.12035(17) 0.0320(5) Uani 1 1 d .
H16A H 0.5278 0.4612 1.1258 0.038 Uiso 1 1 calc R
H16B H 0.6496 0.2534 1.1040 0.038 Uiso 1 1 calc R
C17 C 0.7168(3) 0.5595(4) 1.04298(15) 0.0265(5) Uani 1 1 d .
C18 C 0.6872(3) 0.4942(4) 0.94890(15) 0.0252(4) Uani 1 1 d .
H18 H 0.6306 0.3541 0.9340 0.030 Uiso 1 1 calc R

loop_
_atom_site_aniso_label
_atom_site_aniso_U_11
_atom_site_aniso_U_22
_atom_site_aniso_U_33
_atom_site_aniso_U_23
_atom_site_aniso_U_13
_atom_site_aniso_U_12
N1 0.0283(9) 0.0352(11) 0.0401(11) 0.0081(9) 0.0001(8) 0.0040(9)
N2 0.0357(11) 0.0329(11) 0.0380(11) -0.0116(9) 0.0014(8) -0.0075(9)
C1 0.0334(12) 0.0418(14) 0.0325(11) -0.0046(11) -0.0013(9) 0.0020(11)
C2 0.0352(12) 0.0515(16) 0.0282(11) -0.0046(11) 0.0000(10) 0.0060(12)
C3 0.0331(12) 0.0512(17) 0.0436(14) 0.0142(13) 0.0046(11) 0.0050(12)
C4 0.0280(11) 0.0351(13) 0.0342(12) -0.0095(10) -0.0050(9) -0.0022(10)
C5 0.0241(10) 0.0334(11) 0.0310(11) 0.0027(9) -0.0003(8) 0.0089(9)
C6 0.0195(9) 0.0303(11) 0.0321(11) 0.0001(9) 0.0013(8) 0.0057(8)
C7 0.0244(10) 0.0278(11) 0.0341(11) 0.0037(9) 0.0040(8) -0.0015(9)
C8 0.0203(9) 0.0234(10) 0.0393(12) -0.0016(9) -0.0026(8) -0.0012(8)
C9 0.0243(10) 0.0286(11) 0.0307(11) -0.0070(9) 0.0028(8) 0.0004(9)
C10 0.0232(10) 0.0371(13) 0.0260(10) -0.0044(9) 0.0018(8) 0.0045(9)
C11 0.0251(10) 0.0422(14) 0.0354(12) -0.0066(11) -0.0029(9) 0.0014(10)
C12 0.0324(11) 0.0471(15) 0.0229(10) -0.0103(10) -0.0063(8) 0.0033(11)
C13 0.0371(12) 0.0405(14) 0.0329(12) 0.0091(11) 0.0028(9) 0.0043(11)
C14 0.0285(11) 0.0333(13) 0.0403(13) -0.0051(11) -0.0041(9) -0.0010(10)
C15 0.0257(10) 0.0327(12) 0.0229(10) -0.0024(9) -0.0011(8) 0.0006(8)
C16 0.0289(11) 0.0294(12) 0.0376(12) 0.0049(10) 0.0021(9) -0.0070(10)
C17 0.0157(9) 0.0315(12) 0.0309(11) 0.0030(9) -0.0055(7) -0.0020(8)
C18 0.0186(9) 0.0296(12) 0.0265(10) -0.0001(9) -0.0030(7) 0.0001(8)

loop_
_atom_type_symbol
_atom_type_description
_atom_type_scat_dispersion_real
_atom_type_scat_dispersion_imag
_atom_type_scat_source
C C 0.0033 0.0016 'International Tables Vol C Tables 4.2.6.8 and 6.1.1.4'
H H 0.0000 0.0000 'International Tables Vol C Tables 4.2.6.8 and 6.1.1.4'
N N 0.0061 0.0033 'International Tables Vol C Tables 4.2.6.8 and 6.1.1.4'

loop_
_geom_angle_atom_site_label_1
_geom_angle_atom_site_label_2
_geom_angle_atom_site_label_3
_geom_angle
C5 N1 C1 117.7(2)
C9 N2 C10 122.5(2)
N1 C1 C2 123.2(3)
C1 C2 C3 118.0(3)
C4 C3 C2 120.4(3)
C3 C4 C5 118.9(3)
N1 C5 C4 121.7(2)
N1 C5 C6 116.9(2)
C4 C5 C6 121.3(2)
C7 C6 C18 118.2(2)
C7 C6 C5 121.7(2)
C18 C6 C5 120.1(2)
C8 C7 C6 120.4(2)
C9 C8 C7 121.3(2)
N2 C9 C8 121.5(2)
N2 C9 C17 119.1(2)
C8 C9 C17 119.4(2)
C11 C10 C15 120.3(2)
C11 C10 N2 120.4(2)
C15 C10 N2 119.3(2)
C12 C11 C10 120.4(3)
C11 C12 C13 120.1(2)
C14 C13 C12 118.4(2)
C15 C14 C13 122.8(3)
C14 C15 C10 118.1(2)
C14 C15 C16 121.8(2)
C10 C15 C16 119.8(2)
C15 C16 C17 112.0(2)
C18 C17 C9 118.8(2)
C18 C17 C16 121.4(2)
C9 C17 C16 119.7(2)
C17 C18 C6 121.9(2)

loop_
_geom_bond_atom_site_label_1
_geom_bond_atom_site_label_2
_geom_bond_distance
N1 C5 1.352(4)
N1 C1 1.360(4)
N2 C9 1.379(3)
N2 C10 1.394(3)
C1 C2 1.363(4)
C2 C3 1.379(5)
C3 C4 1.367(4)
C4 C5 1.385(4)
C5 C6 1.486(4)
C6 C7 1.396(4)
C6 C18 1.409(3)
C7 C8 1.389(4)
C8 C9 1.388(3)
C9 C17 1.411(3)
C10 C11 1.387(3)
C10 C15 1.400(4)
C11 C12 1.371(4)
C12 C13 1.396(4)
C13 C14 1.383(4)
C14 C15 1.366(4)
C15 C16 1.509(3)
C16 C17 1.509(3)
C17 C18 1.393(3)

loop_
_cod_related_entry_id
_cod_related_entry_database
_cod_related_entry_code
1 ChemSpider 30661165
